data_4105334
loop_
_publ_author_name
'Todd W. Hudnall'
'Christopher W. Bielawski'

_publ_section_title
;
 An N,N'-Diamidocarbene: Studies in C-H Insertion, Reversible
 Carbonylation, and Transition-Metal Coordination Chemistry
;
_journal_name_full 'Journal of the American Chemical Society'
_journal_page_first 16039
_journal_page_last 16041
_journal_paper_doi 10.1021/ja907481w
_journal_volume 131
_journal_year 2009
_chemical_formula_moiety N,N-(Dipp)-2,4-Oxo-3,3-(Me2)-1-Ir(COD)Cl
_chemical_formula_sum 'C38 H52 Cl Ir N2 O2'
_chemical_formula_weight 796.47
_chemical_name_common 6-KetoDipp-Ir(COD)Cl
_chemical_name_systematic
; 
 ? 
;
_space_group_IT_number 62
_symmetry_cell_setting orthorhombic
_symmetry_space_group_name_Hall '-P 2ac 2n'
_symmetry_space_group_name_H-M 'P n m a'
_atom_sites_solution_hydrogens geom
_atom_sites_solution_primary direct
_atom_sites_solution_secondary difmap
_audit_creation_method SHELXL-97
_cell_angle_alpha 90.00
_cell_angle_beta 90.00
_cell_angle_gamma 90.00
_cell_formula_units_Z 4
_cell_length_a 16.468(3)
_cell_length_b 19.084(4)
_cell_length_c 11.224(2)
_cell_measurement_temperature 150(2)
_cell_volume 3527.4(12)
_computing_cell_refinement 'Collect software, Nonius B.V. 1998'
_computing_data_collection 'Collect software, Nonius B.V. 1998'
_computing_data_reduction 'DENZO and Scalepack (Otwinoski and Minor, 1997)'
_computing_structure_refinement 'SHELXL-97 (Sheldrick, 1997)'
_computing_structure_solution 'SHELXS-97 (Sheldrick, 1990)'
_diffrn_ambient_temperature 150(2)
_diffrn_measured_fraction_theta_full 1.000
_diffrn_measured_fraction_theta_max 1.000
_diffrn_measurement_device_type 'CCD area detector'
_diffrn_measurement_method 'omega scans'
_diffrn_radiation_monochromator graphite
_diffrn_radiation_source 'fine-focus sealed tube'
_diffrn_radiation_type MoK\a
_diffrn_radiation_wavelength 0.71073
_diffrn_reflns_av_R_equivalents 0.0171
_diffrn_reflns_av_sigmaI/netI 0.0276
_diffrn_reflns_limit_h_max 21
_diffrn_reflns_limit_h_min -21
_diffrn_reflns_limit_k_max 24
_diffrn_reflns_limit_k_min -24
_diffrn_reflns_limit_l_max 14
_diffrn_reflns_limit_l_min -14
_diffrn_reflns_number 7760
_diffrn_reflns_theta_full 27.48
_diffrn_reflns_theta_max 27.48
_diffrn_reflns_theta_min 2.13
_exptl_absorpt_coefficient_mu 3.895
_exptl_absorpt_correction_type none
_exptl_absorpt_process_details none
_exptl_crystal_colour red-orange
_exptl_crystal_density_diffrn 1.500
_exptl_crystal_description block
_exptl_crystal_F_000 1616
_exptl_crystal_size_max .180
_exptl_crystal_size_mid .110
_exptl_crystal_size_min .090
_refine_diff_density_max 1.185
_refine_diff_density_min -1.702
_refine_diff_density_rms 0.470
_refine_ls_extinction_method none
_refine_ls_goodness_of_fit_ref 1.005
_refine_ls_hydrogen_treatment constr
_refine_ls_matrix_type full
_refine_ls_number_parameters 208
_refine_ls_number_reflns 4170
_refine_ls_number_restraints 12
_refine_ls_restrained_S_all 1.014
_refine_ls_R_factor_all 0.0438
_refine_ls_R_factor_gt 0.0257
_refine_ls_shift/su_max 0.000
_refine_ls_shift/su_mean 0.000
_refine_ls_structure_factor_coef Fsqd
_refine_ls_weighting_details 'calc w=1/[\s^2^(Fo^2^)+(0.0603P)^2^+11.7775P] where P=(Fo^2^+2Fc^2^)/3'
_refine_ls_weighting_scheme calc
_refine_ls_wR_factor_gt 0.0714
_refine_ls_wR_factor_ref 0.1083
_reflns_number_gt 3213
_reflns_number_total 4170
_reflns_threshold_expression >2sigma(I)
_cod_data_source_file ja907481w_si_002_4.cif
_cod_data_source_block 1-[Ir(COD)Cl]
_cod_database_code 4105334

loop_
_symmetry_equiv_pos_as_xyz
'x, y, z'
'-x+1/2, -y, z+1/2'
'-x, y+1/2, -z'
'x+1/2, -y+1/2, -z+1/2'
'-x, -y, -z'
'x-1/2, y, -z-1/2'
'x, -y-1/2, z'
'-x-1/2, y-1/2, z-1/2'

loop_
_atom_site_label
_atom_site_type_symbol
_atom_site_fract_x
_atom_site_fract_y
_atom_site_fract_z
_atom_site_U_iso_or_equiv
_atom_site_adp_type
_atom_site_occupancy
_atom_site_symmetry_multiplicity
_atom_site_calc_flag
_atom_site_refinement_flags
Ir1 Ir 0.225226(14) 0.2500 0.246592(18) 0.02176(10) Uani 1 2 d S
O1 O 0.2741(2) 0.3706(2) -0.1620(3) 0.0478(10) Uani 1 1 d .
N1 N 0.2373(2) 0.31152(18) 0.0049(3) 0.0203(7) Uani 1 1 d .
C2 C 0.2729(2) 0.3160(3) -0.1082(4) 0.0283(10) Uani 1 1 d .
C1 C 0.2274(3) 0.2500 0.0698(5) 0.0162(11) Uani 1 2 d S
C3 C 0.3131(4) 0.2500 -0.1543(5) 0.0293(14) Uani 1 2 d S
C10 C 0.2063(3) 0.3776(2) 0.0542(4) 0.0247(9) Uani 1 1 d .
C12 C 0.2259(3) 0.4856(3) 0.1573(5) 0.0427(13) Uani 1 1 d .
H12A H 0.2594 0.5174 0.1964 0.051 Uiso 1 1 calc R
C4 C 0.4023(4) 0.2500 -0.1070(7) 0.0409(17) Uani 1 2 d S
H4A H 0.4019 0.2500 -0.0215 0.061 Uiso 1 2 calc SR
H4B H 0.4299 0.2911 -0.1352 0.061 Uiso 0.50 1 calc PR
H4C H 0.4299 0.2089 -0.1352 0.061 Uiso 0.50 1 calc PR
C11 C 0.2597(3) 0.4249(2) 0.1100(4) 0.0310(10) Uani 1 1 d .
C5 C 0.3116(5) 0.2500 -0.2903(7) 0.051(2) Uani 1 2 d S
H5A H 0.2563 0.2500 -0.3174 0.076 Uiso 1 2 calc SR
H5B H 0.3387 0.2089 -0.3195 0.076 Uiso 0.50 1 calc PR
H5C H 0.3387 0.2911 -0.3195 0.076 Uiso 0.50 1 calc PR
C14 C 0.0940(3) 0.4551(2) 0.0870(5) 0.0367(11) Uani 1 1 d .
H14A H 0.0392 0.4659 0.0791 0.044 Uiso 1 1 calc R
C15 C 0.1241(3) 0.3933(2) 0.0366(4) 0.0270(9) Uani 1 1 d .
C13 C 0.1440(3) 0.5001(3) 0.1478(5) 0.0439(13) Uani 1 1 d .
H13A H 0.1227 0.5403 0.1827 0.053 Uiso 1 1 calc R
C19 C 0.0681(3) 0.3479(2) -0.0400(5) 0.0406(12) Uani 1 1 d .
H19A H 0.0899 0.3001 -0.0402 0.049 Uiso 1 1 calc R
C21 C -0.0185(3) 0.3444(4) 0.0045(6) 0.0540(17) Uani 1 1 d .
H21A H -0.0190 0.3272 0.0848 0.081 Uiso 1 1 calc R
H21B H -0.0493 0.3135 -0.0455 0.081 Uiso 1 1 calc R
H21C H -0.0421 0.3904 0.0023 0.081 Uiso 1 1 calc R
C16 C 0.3512(3) 0.4151(3) 0.1133(5) 0.0432(13) Uani 1 1 d .
H16A H 0.3630 0.3665 0.0911 0.052 Uiso 1 1 calc R
C20 C 0.0674(4) 0.3746(4) -0.1695(5) 0.071(2) Uani 1 1 d .
H20A H 0.0322 0.3456 -0.2166 0.107 Uiso 1 1 calc R
H20B H 0.1215 0.3726 -0.2014 0.107 Uiso 1 1 calc R
H20C H 0.0483 0.4221 -0.1713 0.107 Uiso 1 1 calc R
C18 C 0.3911(4) 0.4634(3) 0.0201(7) 0.073(2) Uani 1 1 d .
H18A H 0.3685 0.4538 -0.0570 0.110 Uiso 1 1 calc R
H18B H 0.4485 0.4550 0.0185 0.110 Uiso 1 1 calc R
H18C H 0.3810 0.5114 0.0408 0.110 Uiso 1 1 calc R
C17 C 0.3865(4) 0.4281(3) 0.2363(6) 0.063(2) Uani 1 1 d .
H17A H 0.3616 0.3968 0.2925 0.094 Uiso 1 1 calc R
H17B H 0.3761 0.4756 0.2596 0.094 Uiso 1 1 calc R
H17C H 0.4440 0.4200 0.2347 0.094 Uiso 1 1 calc R
Cl1 Cl 0.36904(10) 0.2500 0.22980(14) 0.0319(3) Uani 1 2 d S
C9 C 0.1059(3) 0.2873(3) 0.2811(4) 0.0352(11) Uani 1 1 d .
H9A H 0.0794 0.3079 0.2112 0.042 Uiso 1 1 calc R
C6 C 0.2419(4) 0.2866(3) 0.4302(4) 0.0464(14) Uani 1 1 d .
H6A H 0.2951 0.3077 0.4459 0.056 Uiso 1 1 calc R
C8 C 0.1006(4) 0.3324(3) 0.3915(5) 0.0544(15) Uani 1 1 d U
H8A H 0.0913 0.3805 0.3670 0.065 Uiso 1 1 calc R
H8B H 0.0537 0.3176 0.4374 0.065 Uiso 1 1 calc R
C7 C 0.1710(5) 0.3308(5) 0.4683(7) 0.095(3) Uani 1 1 d U
H7A H 0.1536 0.3146 0.5461 0.114 Uiso 1 1 calc R
H7B H 0.1901 0.3786 0.4779 0.114 Uiso 1 1 calc R

loop_
_atom_site_aniso_label
_atom_site_aniso_U_11
_atom_site_aniso_U_22
_atom_site_aniso_U_33
_atom_site_aniso_U_23
_atom_site_aniso_U_13
_atom_site_aniso_U_12
Ir1 0.02417(15) 0.02461(15) 0.01650(14) 0.000 -0.00166(8) 0.000
O1 0.055(2) 0.048(2) 0.041(2) 0.0235(18) 0.0146(16) 0.0048(17)
N1 0.0235(18) 0.0193(17) 0.0182(16) 0.0027(14) 0.0008(13) -0.0012(13)
C2 0.024(2) 0.037(3) 0.024(2) 0.0082(19) 0.0030(16) -0.0015(18)
C1 0.015(3) 0.020(3) 0.014(2) 0.000 -0.0004(19) 0.000
C3 0.023(3) 0.044(4) 0.021(3) 0.000 0.004(2) 0.000
C10 0.030(2) 0.018(2) 0.027(2) 0.0013(17) -0.0011(18) -0.0003(17)
C12 0.053(3) 0.022(2) 0.053(3) -0.010(2) -0.015(2) 0.000(2)
C4 0.029(4) 0.053(4) 0.041(4) 0.000 0.007(3) 0.000
C11 0.034(2) 0.020(2) 0.039(3) 0.0006(19) -0.007(2) -0.0008(18)
C5 0.050(5) 0.079(6) 0.023(3) 0.000 0.009(3) 0.000
C14 0.033(3) 0.029(2) 0.048(3) 0.001(2) 0.000(2) 0.008(2)
C15 0.029(2) 0.019(2) 0.033(2) 0.0044(17) -0.0007(19) 0.0003(17)
C13 0.055(3) 0.025(2) 0.052(3) -0.007(2) -0.003(3) 0.009(2)
C19 0.026(2) 0.023(2) 0.073(4) -0.007(2) -0.012(2) 0.0020(19)
C21 0.037(3) 0.060(4) 0.065(4) 0.026(3) -0.017(3) -0.017(3)
C16 0.033(3) 0.028(2) 0.069(4) 0.001(2) -0.015(2) -0.008(2)
C20 0.040(3) 0.123(6) 0.051(4) -0.032(4) 0.001(3) -0.019(4)
C18 0.042(3) 0.051(4) 0.127(6) 0.027(4) 0.003(4) -0.015(3)
C17 0.051(4) 0.044(3) 0.093(5) -0.017(3) -0.037(3) 0.000(3)
Cl1 0.0266(8) 0.0363(8) 0.0327(8) 0.000 -0.0058(6) 0.000
C9 0.027(2) 0.050(3) 0.029(2) 0.002(2) 0.0030(19) 0.006(2)
C6 0.053(3) 0.069(4) 0.017(2) -0.014(2) -0.010(2) 0.010(3)
C8 0.055(3) 0.054(3) 0.055(3) -0.010(3) 0.005(3) 0.012(3)
C7 0.094(5) 0.132(6) 0.060(4) -0.049(4) -0.022(4) 0.054(5)

loop_
_atom_type_symbol
_atom_type_description
_atom_type_scat_dispersion_real
_atom_type_scat_dispersion_imag
_atom_type_scat_source
C C 0.0033 0.0016 'International Tables Vol C Tables 4.2.6.8 and 6.1.1.4'
H H 0.0000 0.0000 'International Tables Vol C Tables 4.2.6.8 and 6.1.1.4'
N N 0.0061 0.0033 'International Tables Vol C Tables 4.2.6.8 and 6.1.1.4'
O O 0.0106 0.0060 'International Tables Vol C Tables 4.2.6.8 and 6.1.1.4'
Cl Cl 0.1484 0.1585 'International Tables Vol C Tables 4.2.6.8 and 6.1.1.4'
Ir Ir -1.4442 7.9887 'International Tables Vol C Tables 4.2.6.8 and 6.1.1.4'

loop_
_geom_angle_atom_site_label_1
_geom_angle_atom_site_label_2
_geom_angle_atom_site_label_3
_geom_angle
_geom_angle_site_symmetry_1
_geom_angle_site_symmetry_3
C1 Ir1 C9 101.46(19) . .
C1 Ir1 C9 101.46(19) . 7_565
C9 Ir1 C9 39.2(3) . 7_565
C1 Ir1 C6 159.59(18) . 7_565
C9 Ir1 C6 92.9(2) . 7_565
C9 Ir1 C6 80.7(2) 7_565 7_565
C1 Ir1 C6 159.59(18) . .
C9 Ir1 C6 80.7(2) . .
C9 Ir1 C6 92.9(2) 7_565 .
C6 Ir1 C6 37.1(3) 7_565 .
C1 Ir1 Cl1 84.43(15) . .
C9 Ir1 Cl1 159.38(15) . .
C9 Ir1 Cl1 159.38(15) 7_565 .
C6 Ir1 Cl1 87.12(16) 7_565 .
C6 Ir1 Cl1 87.12(16) . .
C1 N1 C2 125.1(4) . .
C1 N1 C10 119.1(3) . .
C2 N1 C10 115.8(3) . .
O1 C2 N1 120.9(4) . .
O1 C2 C3 122.7(4) . .
N1 C2 C3 116.3(4) . .
N1 C1 N1 115.1(5) 7_565 .
N1 C1 Ir1 121.7(2) 7_565 .
N1 C1 Ir1 121.7(2) . .
C2 C3 C2 112.5(5) . 7_565
C2 C3 C5 109.5(3) . .
C2 C3 C5 109.5(3) 7_565 .
C2 C3 C4 107.2(3) . .
C2 C3 C4 107.2(3) 7_565 .
C5 C3 C4 110.9(6) . .
C15 C10 C11 122.0(4) . .
C15 C10 N1 117.8(4) . .
C11 C10 N1 120.0(4) . .
C11 C12 C13 121.9(5) . .
C11 C12 H12A 119.0 . .
C13 C12 H12A 119.0 . .
C3 C4 H4A 109.5 . .
C3 C4 H4B 109.5 . .
H4A C4 H4B 109.5 . .
C3 C4 H4C 109.5 . .
H4A C4 H4C 109.5 . .
H4B C4 H4C 109.5 . .
C12 C11 C10 116.9(4) . .
C12 C11 C16 119.4(4) . .
C10 C11 C16 123.5(4) . .
C3 C5 H5A 109.5 . .
C3 C5 H5B 109.5 . .
H5A C5 H5B 109.5 . .
C3 C5 H5C 109.5 . .
H5A C5 H5C 109.5 . .
H5B C5 H5C 109.5 . .
C13 C14 C15 121.2(5) . .
C13 C14 H14A 119.4 . .
C15 C14 H14A 119.4 . .
C10 C15 C14 117.7(4) . .
C10 C15 C19 122.8(4) . .
C14 C15 C19 119.4(4) . .
C14 C13 C12 119.9(5) . .
C14 C13 H13A 120.0 . .
C12 C13 H13A 120.0 . .
C21 C19 C15 114.1(5) . .
C21 C19 C20 108.7(4) . .
C15 C19 C20 110.3(4) . .
C21 C19 H19A 107.9 . .
C15 C19 H19A 107.9 . .
C20 C19 H19A 107.9 . .
C19 C21 H21A 109.5 . .
C19 C21 H21B 109.5 . .
H21A C21 H21B 109.5 . .
C19 C21 H21C 109.5 . .
H21A C21 H21C 109.5 . .
H21B C21 H21C 109.5 . .
C11 C16 C18 109.5(4) . .
C11 C16 C17 112.4(5) . .
C18 C16 C17 110.9(5) . .
C11 C16 H16A 108.0 . .
C18 C16 H16A 108.0 . .
C17 C16 H16A 108.0 . .
C19 C20 H20A 109.5 . .
C19 C20 H20B 109.5 . .
H20A C20 H20B 109.5 . .
C19 C20 H20C 109.5 . .
H20A C20 H20C 109.5 . .
H20B C20 H20C 109.5 . .
C16 C18 H18A 109.5 . .
C16 C18 H18B 109.5 . .
H18A C18 H18B 109.5 . .
C16 C18 H18C 109.5 . .
H18A C18 H18C 109.5 . .
H18B C18 H18C 109.5 . .
C16 C17 H17A 109.5 . .
C16 C17 H17B 109.5 . .
H17A C17 H17B 109.5 . .
C16 C17 H17C 109.5 . .
H17A C17 H17C 109.5 . .
H17B C17 H17C 109.5 . .
C9 C9 C8 124.7(3) 7_565 .
C9 C9 Ir1 70.42(15) 7_565 .
C8 C9 Ir1 113.2(4) . .
C9 C9 H9A 113.7 7_565 .
C8 C9 H9A 113.7 . .
Ir1 C9 H9A 113.7 . .
C6 C6 C7 124.1(5) 7_565 .
C6 C6 Ir1 71.43(16) 7_565 .
C7 C6 Ir1 110.4(4) . .
C6 C6 H6A 114.3 7_565 .
C7 C6 H6A 114.3 . .
Ir1 C6 H6A 114.3 . .
C7 C8 C9 115.5(5) . .
C7 C8 H8A 108.4 . .
C9 C8 H8A 108.4 . .
C7 C8 H8B 108.4 . .
C9 C8 H8B 108.4 . .
H8A C8 H8B 107.5 . .
C8 C7 C6 117.8(5) . .
C8 C7 H7A 107.9 . .
C6 C7 H7A 107.9 . .
C8 C7 H7B 107.9 . .
C6 C7 H7B 107.9 . .
H7A C7 H7B 107.2 . .

loop_
_geom_bond_atom_site_label_1
_geom_bond_atom_site_label_2
_geom_bond_distance
_geom_bond_site_symmetry_2
Ir1 C1 1.985(6) .
Ir1 C9 2.125(5) .
Ir1 C9 2.125(5) 7_565
Ir1 C6 2.193(5) 7_565
Ir1 C6 2.193(5) .
Ir1 Cl1 2.3758(18) .
O1 C2 1.205(6) .
N1 C1 1.391(4) .
N1 C2 1.401(5) .
N1 C10 1.469(5) .
C2 C3 1.514(6) .
C1 N1 1.391(4) 7_565
C3 C2 1.514(6) 7_565
C3 C5 1.526(9) .
C3 C4 1.561(9) .
C10 C15 1.400(6) .
C10 C11 1.408(6) .
C12 C11 1.391(7) .
C12 C13 1.380(7) .
C12 H12A 0.9300 .
C4 H4A 0.9600 .
C4 H4B 0.9600 .
C4 H4C 0.9600 .
C11 C16 1.518(7) .
C5 H5A 0.9600 .
C5 H5B 0.9600 .
C5 H5C 0.9600 .
C14 C13 1.372(7) .
C14 C15 1.399(6) .
C14 H14A 0.9300 .
C15 C19 1.530(6) .
C13 H13A 0.9300 .
C19 C21 1.511(8) .
C19 C20 1.541(9) .
C19 H19A 0.9800 .
C21 H21A 0.9600 .
C21 H21B 0.9600 .
C21 H21C 0.9600 .
C16 C18 1.540(8) .
C16 C17 1.519(7) .
C16 H16A 0.9800 .
C20 H20A 0.9600 .
C20 H20B 0.9600 .
C20 H20C 0.9600 .
C18 H18A 0.9600 .
C18 H18B 0.9600 .
C18 H18C 0.9600 .
C17 H17A 0.9600 .
C17 H17B 0.9600 .
C17 H17C 0.9600 .
C9 C9 1.424(11) 7_565
C9 C8 1.511(7) .
C9 H9A 0.9800 .
C6 C6 1.397(12) 7_565
C6 C7 1.503(9) .
C6 H6A 0.9800 .
C8 C7 1.445(9) .
C8 H8A 0.9700 .
C8 H8B 0.9700 .
C7 H7A 0.9700 .
C7 H7B 0.9700 .
